data_2204689
loop_
_publ_author_name
'Zhang, Ying'
'Feng, Tian-Yang'
'Li, Shu-Yi'

_publ_section_title
;
 <i>N</i>-<i>tert</i>-Butyl-4-chloro-5-methyl-2-nitroaniline
;
_journal_issue 12
_journal_name_full 'Acta Crystallographica Section E'
_journal_page_first o2501
_journal_page_last o2502
_journal_paper_doi 10.1107/S1600536804030570
_journal_volume 60
_journal_year 2004
_chemical_formula_iupac 'C11 H15 Cl N2 O2'
_chemical_formula_moiety 'C11 H15 Cl N2 O2'
_chemical_formula_sum 'C11 H15 Cl N2 O2'
_chemical_formula_weight 242.70
_chemical_name_systematic
;
N-tert-Butyl-4-chloro-5-methyl-2-nitroaniline
;
_space_group_IT_number 11
_symmetry_cell_setting monoclinic
_symmetry_space_group_name_Hall '-P 2yb'
_symmetry_space_group_name_H-M 'P 1 21/m 1'
_atom_sites_solution_hydrogens geom
_atom_sites_solution_primary direct
_atom_sites_solution_secondary difmap
_audit_creation_method SHELXL-97
_cell_angle_alpha 90.00
_cell_angle_beta 102.720(5)
_cell_angle_gamma 90.00
_cell_formula_units_Z 2
_cell_length_a 9.354(3)
_cell_length_b 6.7787(12)
_cell_length_c 9.566(3)
_cell_measurement_reflns_used 579
_cell_measurement_temperature 293(2)
_cell_measurement_theta_max 24.95
_cell_measurement_theta_min 3.72
_cell_volume 591.7(3)
_computing_cell_refinement SMART
_computing_data_collection 'SMART (Bruker, 1997)'
_computing_data_reduction 'SAINT (Bruker, 1997)'
_computing_molecular_graphics 'SHELXTL (Bruker, 1997)'
_computing_publication_material SHELXTL
_computing_structure_refinement 'SHELXL97 (Sheldrick, 1997)'
_computing_structure_solution 'SHELXS97 (Sheldrick, 1997)'
_diffrn_ambient_temperature 293(2)
_diffrn_measured_fraction_theta_full 0.997
_diffrn_measured_fraction_theta_max 0.997
_diffrn_measurement_device_type 'Bruker SMART 1000 CCD area-detector'
_diffrn_measurement_method '\f and \w'
_diffrn_radiation_monochromator graphite
_diffrn_radiation_source 'fine-focus sealed tube'
_diffrn_radiation_type MoK\a
_diffrn_radiation_wavelength 0.71073
_diffrn_reflns_av_R_equivalents 0.0262
_diffrn_reflns_av_sigmaI/netI 0.0321
_diffrn_reflns_limit_h_max 11
_diffrn_reflns_limit_h_min -11
_diffrn_reflns_limit_k_max 8
_diffrn_reflns_limit_k_min -8
_diffrn_reflns_limit_l_max 11
_diffrn_reflns_limit_l_min -9
_diffrn_reflns_number 3456
_diffrn_reflns_theta_full 26.36
_diffrn_reflns_theta_max 26.36
_diffrn_reflns_theta_min 2.23
_diffrn_standards_number 0
_exptl_absorpt_coefficient_mu 0.310
_exptl_absorpt_correction_T_max 0.963
_exptl_absorpt_correction_T_min 0.925
_exptl_absorpt_correction_type multi-scan
_exptl_absorpt_process_details '(SADABS; Bruker, 1997)'
_exptl_crystal_colour yellow
_exptl_crystal_density_diffrn 1.362
_exptl_crystal_density_method 'not measured'
_exptl_crystal_description prism
_exptl_crystal_F_000 256
_exptl_crystal_size_max 0.22
_exptl_crystal_size_mid 0.16
_exptl_crystal_size_min 0.12
_refine_diff_density_max 0.205
_refine_diff_density_min -0.190
_refine_ls_extinction_method none
_refine_ls_goodness_of_fit_ref 1.052
_refine_ls_hydrogen_treatment constr
_refine_ls_matrix_type full
_refine_ls_number_parameters 95
_refine_ls_number_reflns 1314
_refine_ls_number_restraints 0
_refine_ls_restrained_S_all 1.052
_refine_ls_R_factor_all 0.0634
_refine_ls_R_factor_gt 0.0360
_refine_ls_shift/su_max 0.000
_refine_ls_shift/su_mean 0.000
_refine_ls_structure_factor_coef Fsqd
_refine_ls_weighting_details 'calc w = 1/[\s^2^(Fo^2^)+(0.0449P)^2^+0.1063P] where P = (Fo^2^+2Fc^2^)/3'
_refine_ls_weighting_scheme calc
_refine_ls_wR_factor_gt 0.0855
_refine_ls_wR_factor_ref 0.0985
_reflns_number_gt 921
_reflns_number_total 1314
_reflns_threshold_expression I>2\s(I)
_cod_data_source_file gh6007.cif
_cod_data_source_block I
_cod_depositor_comments
;
The following automatic conversions were performed:
'_symmetry_cell_setting' value 'Monoclinic' changed to 'monoclinic'
according to '/home/saulius/struct/CIF-dictionaries/cif_core.dic'
dictionary named 'cif_core.dic' version 2.4.1 from 2010-06-29.

Automatic conversion script
Id: cif_fix_enum 1527 2010-12-29 10:47:43Z saulius 

The following automatic conversions were performed:

'_symmetry_cell_setting' value 'Monoclinic' changed to 'monoclinic'
according to /home/saulius/struct/CIF-dictionaries/cif_core.dic
dictionary named 'cif_core.dic' version 2.4.1 from 2010-06-29.

Automatic conversion script
Id: cif_fix_values 1715 2011-07-08 13:25:40Z adriana 
;
_cod_original_sg_symbol_Hall -p2yb
_cod_original_sg_symbol_H-M 'P 21/m'
_cod_database_code 2204689
_cod_database_fobs_code 2204689

loop_
_symmetry_equiv_pos_as_xyz
'x, y, z'
'-x, y+1/2, -z'
'-x, -y, -z'
'x, -y-1/2, z'

loop_
_atom_site_label
_atom_site_fract_x
_atom_site_fract_y
_atom_site_fract_z
_atom_site_U_iso_or_equiv
_atom_site_adp_type
_atom_site_calc_flag
_atom_site_refinement_flags
_atom_site_occupancy
_atom_site_type_symbol
Cl1 -0.38320(7) 0.2500 0.33646(8) 0.0577(3) Uani d S 1 Cl
O1 0.29777(19) 0.2500 0.4861(2) 0.0550(6) Uani d S 1 O
O2 0.1449(2) 0.2500 0.28287(19) 0.0575(6) Uani d S 1 O
N1 0.2041(2) 0.2500 0.7258(2) 0.0364(5) Uani d S 1 N
H1 0.2793 0.2500 0.6862 0.044 Uiso d SR 1 H
N2 0.1712(2) 0.2500 0.4146(2) 0.0376(5) Uani d S 1 N
C1 0.0701(2) 0.2500 0.6366(2) 0.0292(5) Uani d S 1 C
C2 -0.0612(3) 0.2500 0.6871(3) 0.0349(6) Uani d S 1 C
H2 -0.0536 0.2500 0.7857 0.042 Uiso calc SR 1 H
C3 -0.1989(2) 0.2500 0.6000(3) 0.0352(6) Uani d S 1 C
C4 -0.2108(3) 0.2500 0.4515(3) 0.0361(6) Uani d S 1 C
C5 -0.0886(3) 0.2500 0.3962(2) 0.0347(6) Uani d S 1 C
H5 -0.0984 0.2500 0.2973 0.042 Uiso calc SR 1 H
C6 0.0503(3) 0.2500 0.4851(2) 0.0295(5) Uani d S 1 C
C7 -0.3320(3) 0.2500 0.6633(3) 0.0553(8) Uani d S 1 C
H7A -0.3021 0.2500 0.7659 0.083 Uiso d SR 1 H
H7B -0.3896 0.3656 0.6323 0.083 Uiso d R 1 H
C8 0.2454(3) 0.2500 0.8838(2) 0.0370(6) Uani d S 1 C
C9 0.1935(2) 0.0629(3) 0.9465(2) 0.0538(6) Uani d . 1 C
H9A 0.0885 0.0550 0.9190 0.081 Uiso calc R 1 H
H9B 0.2235 0.0665 1.0491 0.081 Uiso calc R 1 H
H9C 0.2356 -0.0504 0.9108 0.081 Uiso calc R 1 H
C11 0.4129(3) 0.2500 0.9182(3) 0.0504(7) Uani d S 1 C
H11D 0.4474 0.3656 0.8780 0.076 Uiso d R 1 H
H11A 0.4491 0.2500 1.0202 0.076 Uiso d SR 1 H

loop_
_atom_site_aniso_label
_atom_site_aniso_U_11
_atom_site_aniso_U_22
_atom_site_aniso_U_33
_atom_site_aniso_U_12
_atom_site_aniso_U_13
_atom_site_aniso_U_23
Cl1 0.0367(4) 0.0744(6) 0.0534(5) 0.000 -0.0087(3) 0.000
O1 0.0343(10) 0.0888(16) 0.0446(11) 0.000 0.0144(9) 0.000
O2 0.0633(13) 0.0840(16) 0.0294(11) 0.000 0.0195(9) 0.000
N1 0.0283(10) 0.0534(14) 0.0278(11) 0.000 0.0070(8) 0.000
N2 0.0415(12) 0.0399(13) 0.0340(12) 0.000 0.0143(10) 0.000
C1 0.0306(12) 0.0276(13) 0.0287(12) 0.000 0.0046(10) 0.000
C2 0.0373(13) 0.0421(15) 0.0259(12) 0.000 0.0086(10) 0.000
C3 0.0313(13) 0.0341(14) 0.0416(15) 0.000 0.0111(11) 0.000
C4 0.0309(13) 0.0336(14) 0.0395(14) 0.000 -0.0011(11) 0.000
C5 0.0428(14) 0.0322(14) 0.0268(13) 0.000 0.0028(11) 0.000
C6 0.0352(12) 0.0274(12) 0.0280(12) 0.000 0.0111(10) 0.000
C7 0.0370(14) 0.075(2) 0.0564(18) 0.000 0.0150(13) 0.000
C8 0.0403(14) 0.0410(15) 0.0266(13) 0.000 0.0008(11) 0.000
C9 0.0621(13) 0.0571(14) 0.0400(11) -0.0053(10) 0.0066(10) 0.0089(10)
C11 0.0428(15) 0.062(2) 0.0399(15) 0.000 -0.0052(12) 0.000

loop_
_atom_type_symbol
_atom_type_description
_atom_type_scat_dispersion_real
_atom_type_scat_dispersion_imag
_atom_type_scat_source
C C 0.0033 0.0016 'International Tables Vol C Tables 4.2.6.8 and 6.1.1.4'
H H 0.0000 0.0000 'International Tables Vol C Tables 4.2.6.8 and 6.1.1.4'
N N 0.0061 0.0033 'International Tables Vol C Tables 4.2.6.8 and 6.1.1.4'
O O 0.0106 0.0060 'International Tables Vol C Tables 4.2.6.8 and 6.1.1.4'
Cl Cl 0.1484 0.1585 'International Tables Vol C Tables 4.2.6.8 and 6.1.1.4'

loop_
_geom_angle_atom_site_label_1
_geom_angle_atom_site_label_2
_geom_angle_atom_site_label_3
_geom_angle_site_symmetry_1
_geom_angle_site_symmetry_3
_geom_angle
C1 N1 C8 . . 130.1(2)
C1 N1 H1 . . 116.9
C8 N1 H1 . . 113.0
O2 N2 O1 . 1 121.4(2)
O2 N2 O1 . . 121.4(2)
O2 N2 C6 . . 118.7(2)
O1 N2 C6 1 . 119.9(2)
O1 N2 C6 . . 119.9(2)
N1 C1 C2 . . 122.6(2)
N1 C1 C6 . . 122.6(2)
C2 C1 C6 . . 114.8(2)
C3 C2 C1 . . 124.2(2)
C3 C2 H2 . . 117.9
C1 C2 H2 . . 117.9
C2 C3 C4 . . 118.1(2)
C2 C3 C7 . . 120.5(2)
C4 C3 C7 . . 121.4(2)
C5 C4 C3 . . 120.5(2)
C5 C4 Cl1 . . 119.7(2)
C3 C4 Cl1 . . 119.8(2)
C4 C5 C6 . . 121.0(2)
C4 C5 H5 . . 119.5
C6 C5 H5 . . 119.5
C5 C6 C1 . . 121.3(2)
C5 C6 N2 . . 116.0(2)
C1 C6 N2 . . 122.6(2)
C3 C7 H7A . . 109.4
C3 C7 H7B . . 109.5
H7A C7 H7B . . 109.5
N1 C8 C9 . . 111.60(12)
N1 C8 C9 . 4_565 111.60(12)
C9 C8 C9 . 4_565 112.3(2)
N1 C8 C11 . . 104.2(2)
C9 C8 C11 . . 108.38(13)
C9 C8 C11 4_565 . 108.38(14)
C8 C9 H9A . . 109.5
C8 C9 H9B . . 109.5
H9A C9 H9B . . 109.5
C8 C9 H9C . . 109.5
H9A C9 H9C . . 109.5
H9B C9 H9C . . 109.5
C8 C11 H11D . . 109.5
C8 C11 H11A . . 109.5
H11D C11 H11A . . 109.5

loop_
_geom_bond_atom_site_label_1
_geom_bond_atom_site_label_2
_geom_bond_site_symmetry_2
_geom_bond_distance
Cl1 C4 . 1.741(2)
O1 N2 . 1.230(3)
O2 N2 . 1.229(3)
N1 C1 . 1.352(3)
N1 C8 . 1.476(3)
N1 H1 . 0.8689
N2 O1 1 1.230(3)
N2 C6 . 1.439(3)
C1 C2 . 1.415(3)
C1 C6 . 1.420(3)
C2 C3 . 1.371(3)
C2 H2 . 0.9300
C3 C4 . 1.401(4)
C3 C7 . 1.500(4)
C4 C5 . 1.361(3)
C5 C6 . 1.387(3)
C5 H5 . 0.9300
C7 H7A . 0.9601
C7 H7B . 0.9600
C8 C9 . 1.527(2)
C8 C9 4_565 1.527(2)
C8 C11 . 1.528(4)
C9 H9A . 0.9600
C9 H9B . 0.9600
C9 H9C . 0.9600
C11 H11D . 0.9598
C11 H11A . 0.9600

loop_
_geom_hbond_atom_site_label_D
_geom_hbond_atom_site_label_H
_geom_hbond_atom_site_label_A
_geom_hbond_site_symmetry_A
_geom_hbond_distance_DH
_geom_hbond_distance_HA
_geom_hbond_distance_DA
_geom_hbond_angle_DHA
N1 H1 O1 1 0.87 1.96 2.628(3) 133

loop_
_geom_torsion_atom_site_label_1
_geom_torsion_atom_site_label_2
_geom_torsion_atom_site_label_3
_geom_torsion_atom_site_label_4
_geom_torsion_site_symmetry_1
_geom_torsion_site_symmetry_4
_geom_torsion
C8 N1 C1 C2 . . 0.0
C8 N1 C1 C6 . . 180.0
N1 C1 C2 C3 . . 180.0
C6 C1 C2 C3 . . 0.0
C1 C2 C3 C4 . . 0.0
C1 C2 C3 C7 . . 180.0
C2 C3 C4 C5 . . 0.0
C7 C3 C4 C5 . . 180.0
C2 C3 C4 Cl1 . . 180.0
C7 C3 C4 Cl1 . . 0.0
C3 C4 C5 C6 . . 0.0
Cl1 C4 C5 C6 . . 180.0
C4 C5 C6 C1 . . 0.0
C4 C5 C6 N2 . . 180.0
N1 C1 C6 C5 . . 180.0
C2 C1 C6 C5 . . 0.0
N1 C1 C6 N2 . . 0.0
C2 C1 C6 N2 . . 180.0
O2 N2 C6 C5 . . 0.0
O1 N2 C6 C5 1 . 180.0
O1 N2 C6 C5 . . 180.0
O2 N2 C6 C1 . . 180.0
O1 N2 C6 C1 1 . 0.0
O1 N2 C6 C1 . . 0.0
C1 N1 C8 C9 . . 63.26(15)
C1 N1 C8 C9 . 4_565 -63.26(15)
C1 N1 C8 C11 . . 180.0
